data_7132493
loop_
_publ_author_name
'Audsley, Gabrielle'
'Carpentier, Ambre'
'P&#xe9;charman, Anne-Fr&#xe9;d&#xe9;rique'
'Wright, James'
'Roseveare, Thomas M.'
'Clark, Ewan R.'
'Macgregor, Stuart A.'
'Riddlestone, Ian M.'

_publ_section_title
;
 Contrasting reactivity of B-Cl and B-H bonds at [Ni(IMes)<sub>2</sub>] to
 form unsupported Ni-boryls.
;
_journal_issue 7
_journal_name_full 'Chemical communications (Cambridge, England)'
_journal_page_first 874
_journal_page_last 877
_journal_paper_doi 10.1039/d3cc05369e
_journal_volume 60
_journal_year 2024
_chemical_formula_moiety 'C48 H52 B Cl N4 Ni O2, 1(C6 D6)'
_chemical_formula_sum 'C54 H52 B Cl D6 N4 Ni O2'
_chemical_formula_weight 906.05
_space_group_crystal_system monoclinic
_space_group_IT_number 14
_space_group_name_Hall '-P 2yn'
_space_group_name_H-M_alt 'P 1 21/n 1'
_atom_sites_solution_hydrogens geom
_atom_sites_solution_primary direct
_audit_creation_date 2022-08-08
_audit_creation_method
;
Olex2 1.5
(compiled 2022.04.07 svn.rca3783a0 for OlexSys, GUI svn.r6498)
;
_audit_update_record
;
2023-12-04 deposited with the CCDC.	2023-12-18 downloaded from the CCDC.
;
_cell_angle_alpha 90
_cell_angle_beta 96.737(7)
_cell_angle_gamma 90
_cell_formula_units_Z 4
_cell_length_a 10.482(4)
_cell_length_b 13.929(5)
_cell_length_c 33.577(13)
_cell_measurement_reflns_used 9394
_cell_measurement_temperature 100
_cell_measurement_theta_max 20.242
_cell_measurement_theta_min 2.344
_cell_volume 4869(3)
_computing_cell_refinement 'SAINT V8.40B (?, 2016)'
_computing_data_collection 'Apex III, Bruker'
_computing_data_reduction 'SAINT V8.40B (?, 2016)'
_computing_molecular_graphics 'Olex2 1.5 (Dolomanov et al., 2009)'
_computing_publication_material 'Olex2 1.5 (Dolomanov et al., 2009)'
_computing_structure_refinement 'SHELXL 2018/1 (Sheldrick, 2015)'
_computing_structure_solution 'SHELXS  (Sheldrick, 2008)'
_diffrn_ambient_temperature 100
_diffrn_measured_fraction_theta_full 1.000
_diffrn_measured_fraction_theta_max 0.998
_diffrn_measurement_device_type 'Bruker APEX-II CCD'
_diffrn_measurement_method '\f and \w scans'
_diffrn_radiation_type MoK\a
_diffrn_radiation_wavelength 0.71073
_diffrn_reflns_av_R_equivalents 0.1452
_diffrn_reflns_av_unetI/netI 0.0621
_diffrn_reflns_Laue_measured_fraction_full 1.000
_diffrn_reflns_Laue_measured_fraction_max 0.998
_diffrn_reflns_limit_h_max 13
_diffrn_reflns_limit_h_min -13
_diffrn_reflns_limit_k_max 18
_diffrn_reflns_limit_k_min -18
_diffrn_reflns_limit_l_max 43
_diffrn_reflns_limit_l_min -43
_diffrn_reflns_number 171407
_diffrn_reflns_point_group_measured_fraction_full 1.000
_diffrn_reflns_point_group_measured_fraction_max 0.998
_diffrn_reflns_theta_full 25.242
_diffrn_reflns_theta_max 27.509
_diffrn_reflns_theta_min 1.221
_diffrn_source_current 30.0
_diffrn_source_power 1.5
_diffrn_source_voltage 50.0
_diffrn_standards_number 0
_exptl_absorpt_coefficient_mu 0.498
_exptl_absorpt_correction_T_max 0.7456
_exptl_absorpt_correction_T_min 0.6429
_exptl_absorpt_correction_type multi-scan
_exptl_absorpt_process_details
;
SADABS-2016/2 (Bruker,2016/2) was used for absorption correction.
wR2(int) was 0.0777 before and 0.0727 after correction.
The Ratio of minimum to maximum transmission is 0.8623.
The \l/2 correction factor is Not present.
;
_exptl_crystal_colour 'clear light yellow'
_exptl_crystal_colour_lustre clear
_exptl_crystal_colour_modifier light
_exptl_crystal_colour_primary yellow
_exptl_crystal_density_diffrn 1.236
_exptl_crystal_description block
_exptl_crystal_F_000 1904
_exptl_crystal_size_max 0.34
_exptl_crystal_size_mid 0.22
_exptl_crystal_size_min 0.2
_refine_diff_density_max 1.058
_refine_diff_density_min -0.684
_refine_diff_density_rms 0.092
_refine_ls_extinction_method none
_refine_ls_goodness_of_fit_ref 1.023
_refine_ls_hydrogen_treatment constr
_refine_ls_matrix_type full
_refine_ls_number_parameters 611
_refine_ls_number_reflns 11177
_refine_ls_number_restraints 168
_refine_ls_restrained_S_all 1.031
_refine_ls_R_factor_all 0.1071
_refine_ls_R_factor_gt 0.0648
_refine_ls_shift/su_max 0.001
_refine_ls_shift/su_mean 0.000
_refine_ls_structure_factor_coef Fsqd
_refine_ls_weighting_details 'w=1/[\s^2^(Fo^2^)+(0.0688P)^2^+10.6167P] where P=(Fo^2^+2Fc^2^)/3'
_refine_ls_weighting_scheme calc
_refine_ls_wR_factor_gt 0.1517
_refine_ls_wR_factor_ref 0.1756
_reflns_Friedel_coverage 0.000
_reflns_number_gt 7534
_reflns_number_total 11177
_reflns_threshold_expression 'I > 2\s(I)'
_cod_data_source_file d3cc05369e2.cif
_cod_data_source_block ilb3953_2_0m
_cod_depositor_comments 'Adding full bibliography for 7132488--7132493.cif.'
_cod_original_cell_volume 4868(3)
_cod_database_code 7132493
_shelx_shelxl_version_number 2018/1
_shelx_space_group_comment
;
The symmetry employed for this shelxl refinement is uniquely defined
by the following loop, which should always be used as a source of
symmetry information in preference to the above space-group names.
They are only intended as comments.
;
_shelx_estimated_absorpt_t_max 0.907
_shelx_estimated_absorpt_t_min 0.849
_olex2_refinement_description
;
1. Fixed Uiso
 At 1.2 times of:
  All C(H) groups
 At 1.5 times of:
  All C(H,H,H) groups
2. Rigid bond restraints
 C49A, C50A, C51A, C52A, C53A, C54A
 with sigma for 1-2 distances of 0.01 and sigma for 1-3 distances of 0.01
 C49B, C50B, C51B, C52B, C53B, C54B
 with sigma for 1-2 distances of 0.01 and sigma for 1-3 distances of 0.01
3. Uiso/Uaniso restraints and constraints
C49A \\sim C50A \\sim C51A \\sim C52A \\sim C53A \\sim C54A: within 1.7A with
sigma of 0.04 and sigma for terminal atoms of 0.08 within 1.7A
C49B \\sim C50B \\sim C51B \\sim C52B \\sim C53B \\sim C54B: within 1.7A with
sigma of 0.04 and sigma for terminal atoms of 0.08 within 1.7A
4. Rigid body (RIGU) restrains
 C49B, C50B, C51B, C52B, C53B, C54B
 with sigma for 1-2 distances of 0.004 and sigma for 1-3 distances of 0.004
 C49A, C50A, C51A, C52A, C53A, C54A
 with sigma for 1-2 distances of 0.004 and sigma for 1-3 distances of 0.004
5. Others
 Sof(C53B)=Sof(D53B)=Sof(C54B)=Sof(D54B)=Sof(C49B)=Sof(D49B)=Sof(C50B)=
 Sof(D50B)=Sof(C51B)=Sof(D51B)=Sof(C52B)=Sof(D52B)=1-FVAR(1)
 Sof(C51A)=Sof(D51A)=Sof(C52A)=Sof(D52A)=Sof(C53A)=Sof(D53A)=Sof(C54A)=
 Sof(D54A)=Sof(C49A)=Sof(D49A)=Sof(C50A)=Sof(D50A)=FVAR(1)
6.a Aromatic/amide H refined with riding coordinates:
 C3(H3), C4(H4), C5(H5), C6(H6), C8(H8), C9(H9), C12(H12), C14(H14), C21(H21),
 C23(H23), C29(H29), C30(H30), C33(H33), C35(H35), C42(H42), C44(H44),
 C51A(D51A), C52A(D52A), C53A(D53A), C54A(D54A), C49A(D49A), C50A(D50A),
 C53B(D53B), C54B(D54B), C49B(D49B), C50B(D50B), C51B(D51B), C52B(D52B)
6.b Fitted hexagon refined as free rotating group:
 C51A(C52A,C53A,C54A,C49A,C50A), C53B(C54B,C49B,C50B,C51B,C52B)
6.c Idealised Me refined as rotating group:
 C16(H16A,H16B,H16C), C17(H17A,H17B,H17C), C18(H18A,H18B,H18C), C25(H25A,H25B,
 H25C), C26(H26A,H26B,H26C), C27(H27A,H27B,H27C), C37(H37A,H37B,H37C), C38(H38A,
 H38B,H38C), C39(H39A,H39B,H39C), C46(H46A,H46B,H46C), C47(H47A,H47B,H47C),
 C48(H48A,H48B,H48C)
;
_olex2_submission_special_instructions 'No special instructions were received'

loop_
_space_group_symop_operation_xyz
'x, y, z'
'-x+1/2, y+1/2, -z+1/2'
'-x, -y, -z'
'x-1/2, -y-1/2, z-1/2'

loop_
_atom_site_label
_atom_site_type_symbol
_atom_site_fract_x
_atom_site_fract_y
_atom_site_fract_z
_atom_site_U_iso_or_equiv
_atom_site_adp_type
_atom_site_occupancy
_atom_site_site_symmetry_order
_atom_site_calc_flag
_atom_site_refinement_flags_posn
_atom_site_refinement_flags_adp
_atom_site_refinement_flags_occupancy
_atom_site_disorder_assembly
_atom_site_disorder_group
Ni1 Ni 0.51465(4) 0.98945(3) 0.17573(2) 0.02123(12) Uani 1 1 d . . . . .
Cl1 Cl 0.54365(8) 0.86389(6) 0.21924(3) 0.0277(2) Uani 1 1 d . . . . .
O1 O 0.4664(2) 1.10242(17) 0.09974(7) 0.0290(6) Uani 1 1 d . . . . .
O2 O 0.4717(2) 1.19562(17) 0.15604(7) 0.0269(5) Uani 1 1 d . . . . .
N1 N 0.3409(3) 0.8438(2) 0.13388(9) 0.0236(6) Uani 1 1 d . . . . .
N2 N 0.2372(3) 0.9666(2) 0.15130(9) 0.0234(6) Uani 1 1 d . . . . .
N3 N 0.7715(3) 1.0727(2) 0.17616(9) 0.0267(7) Uani 1 1 d . . . . .
N4 N 0.7055(3) 1.0955(2) 0.23349(9) 0.0274(7) Uani 1 1 d . . . . .
C1 C 0.4498(3) 1.2535(3) 0.12280(11) 0.0279(8) Uani 1 1 d . . . . .
C2 C 0.4480(4) 1.1974(3) 0.08887(12) 0.0318(8) Uani 1 1 d . . . . .
C3 C 0.4334(5) 1.2366(3) 0.05104(13) 0.0497(12) Uani 1 1 d . . . . .
H3 H 0.433960 1.197936 0.027754 0.060 Uiso 1 1 calc R U . . .
C4 C 0.4176(6) 1.3363(3) 0.04853(14) 0.0575(14) Uani 1 1 d . . . . .
H4 H 0.406547 1.366441 0.022972 0.069 Uiso 1 1 calc R U . . .
C5 C 0.4178(5) 1.3917(3) 0.08287(14) 0.0469(11) Uani 1 1 d . . . . .
H5 H 0.406174 1.459166 0.080258 0.056 Uiso 1 1 calc R U . . .
C6 C 0.4345(4) 1.3515(3) 0.12089(13) 0.0372(9) Uani 1 1 d . . . . .
H6 H 0.435284 1.389648 0.144380 0.045 Uiso 1 1 calc R U . . .
C7 C 0.3605(3) 0.9327(2) 0.15111(10) 0.0225(7) Uani 1 1 d . . . . .
C8 C 0.2100(3) 0.8239(3) 0.12448(11) 0.0292(8) Uani 1 1 d . . . . .
H8 H 0.173455 0.766864 0.112492 0.035 Uiso 1 1 calc R U . . .
C9 C 0.1459(3) 0.9010(3) 0.13568(12) 0.0304(8) Uani 1 1 d . . . . .
H9 H 0.055315 0.908830 0.133324 0.036 Uiso 1 1 calc R U . . .
C10 C 0.4362(3) 0.7788(2) 0.12167(10) 0.0244(7) Uani 1 1 d . . . . .
C11 C 0.4580(3) 0.6913(3) 0.14186(11) 0.0273(8) Uani 1 1 d . . . . .
C12 C 0.5424(4) 0.6264(3) 0.12698(12) 0.0322(8) Uani 1 1 d . . . . .
H12 H 0.560246 0.567370 0.140662 0.039 Uiso 1 1 calc R U . . .
C13 C 0.6011(4) 0.6455(3) 0.09279(12) 0.0331(9) Uani 1 1 d . . . . .
C14 C 0.5751(4) 0.7324(3) 0.07349(11) 0.0303(8) Uani 1 1 d . . . . .
H14 H 0.614918 0.746134 0.050139 0.036 Uiso 1 1 calc R U . . .
C15 C 0.4930(3) 0.8002(3) 0.08696(11) 0.0268(8) Uani 1 1 d . . . . .
C16 C 0.3895(4) 0.6645(3) 0.17734(11) 0.0312(8) Uani 1 1 d . . . . .
H16A H 0.390129 0.719358 0.195642 0.047 Uiso 1 1 calc R U . . .
H16B H 0.433340 0.609988 0.191422 0.047 Uiso 1 1 calc R U . . .
H16C H 0.300543 0.646751 0.168009 0.047 Uiso 1 1 calc R U . . .
C17 C 0.6878(4) 0.5726(3) 0.07642(14) 0.0464(11) Uani 1 1 d . . . . .
H17A H 0.777513 0.592746 0.082614 0.070 Uiso 1 1 calc R U . . .
H17B H 0.666417 0.567710 0.047281 0.070 Uiso 1 1 calc R U . . .
H17C H 0.675780 0.509929 0.088717 0.070 Uiso 1 1 calc R U . . .
C18 C 0.4619(4) 0.8915(3) 0.06367(11) 0.0331(9) Uani 1 1 d . . . . .
H18A H 0.369949 0.905309 0.062731 0.050 Uiso 1 1 calc R U . . .
H18B H 0.484254 0.883875 0.036310 0.050 Uiso 1 1 calc R U . . .
H18C H 0.511443 0.944754 0.076838 0.050 Uiso 1 1 calc R U . . .
C19 C 0.2071(3) 1.0637(2) 0.16183(11) 0.0239(7) Uani 1 1 d . . . . .
C20 C 0.2205(3) 1.0917(3) 0.20187(11) 0.0258(7) Uani 1 1 d . . . . .
C21 C 0.2001(3) 1.1881(3) 0.21026(11) 0.0275(8) Uani 1 1 d . . . . .
H21 H 0.210534 1.209002 0.237378 0.033 Uiso 1 1 calc R U . . .
C22 C 0.1648(3) 1.2548(3) 0.17996(12) 0.0304(8) Uani 1 1 d . . . . .
C23 C 0.1453(3) 1.2222(3) 0.14035(12) 0.0294(8) Uani 1 1 d . . . . .
H23 H 0.117324 1.266387 0.119614 0.035 Uiso 1 1 calc R U . . .
C24 C 0.1657(3) 1.1269(3) 0.13037(11) 0.0260(7) Uani 1 1 d . . . . .
C25 C 0.2569(4) 1.0212(3) 0.23508(11) 0.0326(8) Uani 1 1 d . . . . .
H25A H 0.344862 0.998682 0.233711 0.049 Uiso 1 1 calc R U . . .
H25B H 0.197838 0.966419 0.232191 0.049 Uiso 1 1 calc R U . . .
H25C H 0.251772 1.052400 0.260997 0.049 Uiso 1 1 calc R U . . .
C26 C 0.1501(4) 1.3588(3) 0.18999(14) 0.0428(10) Uani 1 1 d . . . . .
H26A H 0.099481 1.364653 0.212620 0.064 Uiso 1 1 calc R U . . .
H26B H 0.106178 1.392455 0.166666 0.064 Uiso 1 1 calc R U . . .
H26C H 0.235148 1.387370 0.197245 0.064 Uiso 1 1 calc R U . . .
C27 C 0.1474(4) 1.0949(3) 0.08702(11) 0.0327(8) Uani 1 1 d . . . . .
H27A H 0.065240 1.061082 0.081490 0.049 Uiso 1 1 calc R U . . .
H27B H 0.217591 1.051697 0.082008 0.049 Uiso 1 1 calc R U . . .
H27C H 0.147544 1.151110 0.069478 0.049 Uiso 1 1 calc R U . . .
C28 C 0.6684(3) 1.0549(2) 0.19651(11) 0.0247(7) Uani 1 1 d . . . . .
C29 C 0.8255(3) 1.1382(3) 0.23494(13) 0.0346(9) Uani 1 1 d . . . . .
H29 H 0.869506 1.171703 0.257070 0.041 Uiso 1 1 calc R U . . .
C30 C 0.8680(3) 1.1232(3) 0.19928(12) 0.0323(8) Uani 1 1 d . . . . .
H30 H 0.947973 1.143099 0.191387 0.039 Uiso 1 1 calc R U . . .
C31 C 0.7797(3) 1.0476(3) 0.13481(11) 0.0271(8) Uani 1 1 d . . . . .
C32 C 0.7771(3) 1.1217(3) 0.10669(12) 0.0338(9) Uani 1 1 d . . . . .
C33 C 0.7828(4) 1.0965(3) 0.06658(12) 0.0399(10) Uani 1 1 d . . . . .
H33 H 0.777760 1.145591 0.046805 0.048 Uiso 1 1 calc R U . . .
C34 C 0.7957(4) 1.0013(3) 0.05493(12) 0.0404(10) Uani 1 1 d . . . . .
C35 C 0.8025(4) 0.9307(3) 0.08410(12) 0.0367(9) Uani 1 1 d . . . . .
H35 H 0.813506 0.865862 0.076400 0.044 Uiso 1 1 calc R U . . .
C36 C 0.7939(3) 0.9510(3) 0.12445(11) 0.0295(8) Uani 1 1 d . . . . .
C37 C 0.7687(4) 1.2260(3) 0.11829(14) 0.0424(10) Uani 1 1 d . . . . .
H37A H 0.718116 1.231904 0.140920 0.064 Uiso 1 1 calc R U . . .
H37B H 0.727283 1.262688 0.095425 0.064 Uiso 1 1 calc R U . . .
H37C H 0.855380 1.251261 0.126041 0.064 Uiso 1 1 calc R U . . .
C38 C 0.8025(5) 0.9766(4) 0.01121(13) 0.0603(14) Uani 1 1 d . . . . .
H38A H 0.716331 0.960612 -0.001683 0.090 Uiso 1 1 calc R U . . .
H38B H 0.859627 0.921500 0.009469 0.090 Uiso 1 1 calc R U . . .
H38C H 0.835808 1.031863 -0.002407 0.090 Uiso 1 1 calc R U . . .
C39 C 0.8020(4) 0.8718(3) 0.15503(12) 0.0337(9) Uani 1 1 d . . . . .
H39A H 0.858447 0.891612 0.178964 0.051 Uiso 1 1 calc R U . . .
H39B H 0.836847 0.813877 0.143722 0.051 Uiso 1 1 calc R U . . .
H39C H 0.716039 0.858167 0.162348 0.051 Uiso 1 1 calc R U . . .
C40 C 0.6407(3) 1.0881(3) 0.26924(10) 0.0255(7) Uani 1 1 d . . . . .
C41 C 0.5533(3) 1.1589(3) 0.27758(11) 0.0257(7) Uani 1 1 d . . . . .
C42 C 0.4967(3) 1.1503(3) 0.31291(11) 0.0286(8) Uani 1 1 d . . . . .
H42 H 0.435858 1.197001 0.318954 0.034 Uiso 1 1 calc R U . . .
C43 C 0.5271(3) 1.0746(3) 0.33974(11) 0.0301(8) Uani 1 1 d . . . . .
C44 C 0.6186(3) 1.0084(3) 0.33104(11) 0.0304(8) Uani 1 1 d . . . . .
H44 H 0.641532 0.957862 0.349474 0.036 Uiso 1 1 calc R U . . .
C45 C 0.6779(3) 1.0138(3) 0.29601(11) 0.0283(8) Uani 1 1 d . . . . .
C46 C 0.5234(4) 1.2441(3) 0.25028(11) 0.0308(8) Uani 1 1 d . . . . .
H46A H 0.603606 1.276407 0.245812 0.046 Uiso 1 1 calc R U . . .
H46B H 0.468128 1.289062 0.262759 0.046 Uiso 1 1 calc R U . . .
H46C H 0.479210 1.222216 0.224553 0.046 Uiso 1 1 calc R U . . .
C47 C 0.4637(4) 1.0672(3) 0.37796(12) 0.0393(10) Uani 1 1 d . . . . .
H47A H 0.485950 1.123735 0.394733 0.059 Uiso 1 1 calc R U . . .
H47B H 0.493978 1.009144 0.392629 0.059 Uiso 1 1 calc R U . . .
H47C H 0.370297 1.063954 0.371234 0.059 Uiso 1 1 calc R U . . .
C48 C 0.7812(4) 0.9432(3) 0.28861(13) 0.0368(9) Uani 1 1 d . . . . .
H48A H 0.756352 0.909475 0.263287 0.055 Uiso 1 1 calc R U . . .
H48B H 0.792559 0.896695 0.310630 0.055 Uiso 1 1 calc R U . . .
H48C H 0.862113 0.977611 0.287102 0.055 Uiso 1 1 calc R U . . .
B1 B 0.4822(4) 1.0994(3) 0.14219(12) 0.0244(8) Uani 1 1 d . . . . .
C51A C -0.0674(12) 1.3182(13) -0.0157(4) 0.089(7) Uani 0.319(11) 1 d G U P A 1
D51A D -0.002442 1.294452 -0.030568 0.107 Uiso 0.319(11) 1 calc R U P A 1
C52A C -0.1862(14) 1.3448(14) -0.0354(4) 0.123(9) Uani 0.319(11) 1 d G U P A 1
D52A D -0.202429 1.339158 -0.063753 0.147 Uiso 0.319(11) 1 calc R U P A 1
C53A C -0.2813(10) 1.3796(13) -0.0137(6) 0.126(8) Uani 0.319(11) 1 d G U P A 1
D53A D -0.362475 1.397735 -0.027136 0.151 Uiso 0.319(11) 1 calc R U P A 1
C54A C -0.2576(14) 1.3878(17) 0.0278(6) 0.204(12) Uani 0.319(11) 1 d G U P A 1
D54A D -0.322533 1.411605 0.042667 0.245 Uiso 0.319(11) 1 calc R U P A 1
C49A C -0.1388(17) 1.3613(17) 0.0475(4) 0.168(11) Uani 0.319(11) 1 d G U P A 1
D49A D -0.122547 1.366899 0.075853 0.202 Uiso 0.319(11) 1 calc R U P A 1
C50A C -0.0437(11) 1.3265(12) 0.0258(4) 0.067(5) Uani 0.319(11) 1 d G U P A 1
D50A D 0.037500 1.308323 0.039236 0.080 Uiso 0.319(11) 1 calc R U P A 1
C53B C -0.1608(18) 1.2905(10) -0.0255(3) 0.251(10) Uani 0.681(11) 1 d G U P A 2
D53B D -0.224136 1.263088 -0.044700 0.302 Uiso 0.681(11) 1 calc R U P A 2
C54B C -0.1961(12) 1.3571(10) 0.0020(3) 0.260(9) Uani 0.681(11) 1 d G U P A 2
D54B D -0.283568 1.375214 0.001639 0.312 Uiso 0.681(11) 1 calc R U P A 2
C49B C -0.1033(13) 1.3972(6) 0.0301(2) 0.119(5) Uani 0.681(11) 1 d G U P A 2
D49B D -0.127440 1.442705 0.048951 0.142 Uiso 0.681(11) 1 calc R U P A 2
C50B C 0.0247(12) 1.3707(8) 0.0307(3) 0.200(8) Uani 0.681(11) 1 d G U P A 2
D50B D 0.088121 1.398068 0.049925 0.240 Uiso 0.681(11) 1 calc R U P A 2
C51B C 0.0600(15) 1.3041(10) 0.0032(4) 0.206(8) Uani 0.681(11) 1 d G U P A 2
D51B D 0.147555 1.285942 0.003586 0.247 Uiso 0.681(11) 1 calc R U P A 2
C52B C -0.033(2) 1.2640(8) -0.0249(3) 0.292(11) Uani 0.681(11) 1 d G U P A 2
D52B D -0.008572 1.218451 -0.043726 0.350 Uiso 0.681(11) 1 calc R U P A 2

loop_
_atom_site_aniso_label
_atom_site_aniso_U_11
_atom_site_aniso_U_22
_atom_site_aniso_U_33
_atom_site_aniso_U_23
_atom_site_aniso_U_13
_atom_site_aniso_U_12
Ni1 0.0199(2) 0.0199(2) 0.0239(2) -0.00103(18) 0.00279(16) -0.00179(17)
Cl1 0.0298(4) 0.0238(4) 0.0289(5) 0.0019(3) 0.0005(3) -0.0007(3)
O1 0.0373(14) 0.0229(13) 0.0264(13) 0.0007(10) 0.0026(11) -0.0013(10)
O2 0.0304(13) 0.0235(13) 0.0270(13) 0.0003(10) 0.0049(10) -0.0015(10)
N1 0.0214(14) 0.0213(14) 0.0280(16) -0.0043(12) 0.0020(12) -0.0014(11)
N2 0.0203(14) 0.0216(15) 0.0280(16) -0.0028(12) 0.0026(11) -0.0011(11)
N3 0.0199(14) 0.0295(16) 0.0310(17) -0.0003(13) 0.0039(12) -0.0031(12)
N4 0.0232(15) 0.0293(16) 0.0293(16) -0.0052(13) 0.0014(12) -0.0042(12)
C1 0.0304(19) 0.0255(18) 0.0274(19) 0.0033(15) 0.0017(15) -0.0035(14)
C2 0.040(2) 0.0217(18) 0.033(2) 0.0030(16) 0.0009(16) -0.0045(15)
C3 0.084(4) 0.032(2) 0.032(2) 0.0029(19) 0.001(2) -0.001(2)
C4 0.097(4) 0.035(2) 0.037(3) 0.014(2) -0.006(3) -0.006(3)
C5 0.070(3) 0.022(2) 0.046(3) 0.0073(19) -0.003(2) -0.005(2)
C6 0.046(2) 0.026(2) 0.038(2) -0.0012(17) 0.0009(18) -0.0026(17)
C7 0.0263(17) 0.0206(17) 0.0214(17) 0.0017(14) 0.0058(13) 0.0009(13)
C8 0.0247(18) 0.0260(19) 0.036(2) -0.0055(16) 0.0015(15) -0.0080(14)
C9 0.0223(17) 0.0287(19) 0.040(2) -0.0059(16) 0.0014(15) -0.0052(14)
C10 0.0263(17) 0.0228(17) 0.0241(18) -0.0054(14) 0.0035(14) 0.0009(13)
C11 0.0309(19) 0.0238(18) 0.0269(19) -0.0015(15) 0.0023(15) -0.0026(14)
C12 0.038(2) 0.0246(19) 0.033(2) 0.0002(16) 0.0006(16) 0.0042(15)
C13 0.035(2) 0.031(2) 0.033(2) -0.0051(17) 0.0013(16) 0.0064(16)
C14 0.034(2) 0.031(2) 0.0260(19) -0.0047(16) 0.0050(15) 0.0013(15)
C15 0.0292(18) 0.0229(17) 0.0278(19) -0.0041(15) 0.0007(15) -0.0009(14)
C16 0.038(2) 0.0248(19) 0.031(2) 0.0008(16) 0.0042(16) -0.0041(15)
C17 0.055(3) 0.042(3) 0.044(3) -0.005(2) 0.010(2) 0.017(2)
C18 0.043(2) 0.029(2) 0.029(2) 0.0024(16) 0.0111(17) 0.0027(16)
C19 0.0179(16) 0.0225(17) 0.0314(19) -0.0024(15) 0.0035(14) 0.0002(13)
C20 0.0227(17) 0.0290(19) 0.0268(19) -0.0023(15) 0.0073(14) -0.0026(14)
C21 0.0214(17) 0.0312(19) 0.031(2) -0.0057(16) 0.0076(14) -0.0008(14)
C22 0.0278(18) 0.0253(19) 0.040(2) -0.0013(16) 0.0130(16) 0.0024(14)
C23 0.0252(18) 0.0289(19) 0.034(2) 0.0014(16) 0.0040(15) 0.0022(14)
C24 0.0222(17) 0.0267(18) 0.0295(19) -0.0031(15) 0.0048(14) 0.0009(14)
C25 0.038(2) 0.032(2) 0.029(2) -0.0026(16) 0.0066(16) 0.0000(16)
C26 0.057(3) 0.025(2) 0.049(3) -0.0058(18) 0.017(2) 0.0069(18)
C27 0.032(2) 0.036(2) 0.029(2) -0.0010(17) -0.0005(16) 0.0009(16)
C28 0.0244(17) 0.0215(17) 0.0287(19) -0.0004(14) 0.0049(14) 0.0014(13)
C29 0.0242(18) 0.035(2) 0.043(2) -0.0066(18) -0.0008(16) -0.0092(15)
C30 0.0216(17) 0.036(2) 0.038(2) -0.0043(17) 0.0014(15) -0.0055(15)
C31 0.0199(16) 0.035(2) 0.0269(19) -0.0001(16) 0.0035(14) -0.0022(14)
C32 0.0207(17) 0.041(2) 0.040(2) 0.0096(18) 0.0061(15) 0.0001(15)
C33 0.030(2) 0.056(3) 0.034(2) 0.016(2) 0.0055(17) 0.0000(18)
C34 0.0264(19) 0.065(3) 0.030(2) 0.000(2) 0.0039(15) -0.0044(19)
C35 0.0279(19) 0.047(2) 0.035(2) -0.0069(19) 0.0055(16) -0.0054(17)
C36 0.0203(17) 0.038(2) 0.030(2) -0.0036(16) 0.0031(14) -0.0017(15)
C37 0.031(2) 0.039(2) 0.058(3) 0.015(2) 0.0119(19) 0.0003(17)
C38 0.060(3) 0.091(4) 0.031(2) -0.002(3) 0.007(2) -0.007(3)
C39 0.032(2) 0.032(2) 0.039(2) -0.0019(17) 0.0099(17) 0.0027(16)
C40 0.0251(17) 0.0279(18) 0.0233(18) -0.0062(15) 0.0024(14) -0.0046(14)
C41 0.0260(17) 0.0237(18) 0.0265(19) -0.0060(14) -0.0008(14) -0.0019(14)
C42 0.0275(18) 0.0266(19) 0.031(2) -0.0074(15) 0.0017(15) 0.0002(14)
C43 0.0303(19) 0.031(2) 0.029(2) -0.0046(16) 0.0037(15) -0.0010(15)
C44 0.0337(19) 0.0282(19) 0.0282(19) -0.0012(16) -0.0009(15) 0.0028(15)
C45 0.0278(18) 0.0270(18) 0.0292(19) -0.0062(15) -0.0003(14) 0.0007(14)
C46 0.0324(19) 0.0275(19) 0.033(2) 0.0015(16) 0.0043(16) 0.0011(15)
C47 0.043(2) 0.040(2) 0.035(2) 0.0022(18) 0.0072(18) 0.0085(18)
C48 0.033(2) 0.036(2) 0.040(2) -0.0051(18) -0.0002(17) 0.0108(17)
B1 0.0193(18) 0.025(2) 0.028(2) -0.0025(16) 0.0033(15) -0.0008(15)
C51A 0.051(8) 0.164(19) 0.054(8) 0.045(10) 0.006(7) -0.013(9)
C52A 0.110(12) 0.102(17) 0.143(14) -0.048(14) -0.041(10) 0.065(13)
C53A 0.037(8) 0.129(18) 0.208(18) -0.050(16) 0.006(10) -0.045(8)
C54A 0.095(14) 0.31(3) 0.214(18) -0.04(2) 0.031(14) 0.049(18)
C49A 0.077(12) 0.28(3) 0.152(14) -0.090(19) 0.025(10) 0.008(16)
C50A 0.068(9) 0.070(12) 0.067(8) 0.042(9) 0.029(6) -0.003(8)
C53B 0.46(2) 0.221(18) 0.072(9) -0.054(9) 0.026(12) -0.225(16)
C54B 0.45(2) 0.213(17) 0.102(11) -0.056(11) -0.038(13) -0.130(16)
C49B 0.246(14) 0.075(7) 0.036(5) -0.009(5) 0.023(7) -0.031(8)
C50B 0.327(16) 0.116(13) 0.165(13) 0.005(9) 0.060(12) 0.073(13)
C51B 0.35(2) 0.161(14) 0.115(12) 0.014(9) 0.078(12) 0.057(14)
C52B 0.52(3) 0.27(2) 0.074(11) 0.036(11) 0.027(14) -0.067(17)

loop_
_atom_type_symbol
_atom_type_description
_atom_type_scat_dispersion_real
_atom_type_scat_dispersion_imag
_atom_type_scat_source
C C 0.0033 0.0016 'International Tables Vol C Tables 4.2.6.8 and 6.1.1.4'
H H 0.0000 0.0000 'International Tables Vol C Tables 4.2.6.8 and 6.1.1.4'
B B 0.0013 0.0007 'International Tables Vol C Tables 4.2.6.8 and 6.1.1.4'
Cl Cl 0.1484 0.1585 'International Tables Vol C Tables 4.2.6.8 and 6.1.1.4'
D D 0.0000 0.0000 'International Tables Vol C Tables 4.2.6.8 and 6.1.1.4'
N N 0.0061 0.0033 'International Tables Vol C Tables 4.2.6.8 and 6.1.1.4'
Ni Ni 0.3393 1.1124 'International Tables Vol C Tables 4.2.6.8 and 6.1.1.4'
O O 0.0106 0.0060 'International Tables Vol C Tables 4.2.6.8 and 6.1.1.4'

loop_
_geom_angle_atom_site_label_1
_geom_angle_atom_site_label_2
_geom_angle_atom_site_label_3
_geom_angle
_geom_angle_site_symmetry_1
_geom_angle_site_symmetry_3
_geom_angle_publ_flag
C7 Ni1 Cl1 90.15(10) . . ?
C7 Ni1 C28 174.67(15) . . ?
C7 Ni1 B1 89.61(15) . . ?
C28 Ni1 Cl1 95.10(11) . . ?
B1 Ni1 Cl1 175.42(12) . . ?
B1 Ni1 C28 85.21(16) . . ?
C2 O1 B1 106.9(3) . . ?
C1 O2 B1 107.4(3) . . ?
C7 N1 C8 111.6(3) . . ?
C7 N1 C10 127.7(3) . . ?
C8 N1 C10 120.4(3) . . ?
C7 N2 C9 112.4(3) . . ?
C7 N2 C19 123.7(3) . . ?
C9 N2 C19 123.5(3) . . ?
C28 N3 C30 112.2(3) . . ?
C28 N3 C31 125.1(3) . . ?
C30 N3 C31 122.6(3) . . ?
C28 N4 C29 111.5(3) . . ?
C28 N4 C40 127.4(3) . . ?
C29 N4 C40 120.8(3) . . ?
O2 C1 C2 108.9(3) . . ?
O2 C1 C6 128.9(4) . . ?
C6 C1 C2 122.2(4) . . ?
O1 C2 C1 109.7(3) . . ?
C3 C2 O1 128.5(4) . . ?
C3 C2 C1 121.8(4) . . ?
C2 C3 H3 121.6 . . ?
C2 C3 C4 116.7(4) . . ?
C4 C3 H3 121.6 . . ?
C3 C4 H4 119.6 . . ?
C5 C4 C3 120.9(4) . . ?
C5 C4 H4 119.6 . . ?
C4 C5 H5 119.0 . . ?
C6 C5 C4 121.9(4) . . ?
C6 C5 H5 119.0 . . ?
C1 C6 C5 116.4(4) . . ?
C1 C6 H6 121.8 . . ?
C5 C6 H6 121.8 . . ?
N1 C7 Ni1 129.5(2) . . ?
N1 C7 N2 102.5(3) . . ?
N2 C7 Ni1 127.4(2) . . ?
N1 C8 H8 126.6 . . ?
C9 C8 N1 106.7(3) . . ?
C9 C8 H8 126.6 . . ?
N2 C9 H9 126.6 . . ?
C8 C9 N2 106.8(3) . . ?
C8 C9 H9 126.6 . . ?
C11 C10 N1 119.2(3) . . ?
C11 C10 C15 121.8(3) . . ?
C15 C10 N1 118.6(3) . . ?
C10 C11 C16 122.2(3) . . ?
C12 C11 C10 117.6(3) . . ?
C12 C11 C16 120.1(3) . . ?
C11 C12 H12 119.0 . . ?
C13 C12 C11 122.1(4) . . ?
C13 C12 H12 119.0 . . ?
C12 C13 C17 121.0(4) . . ?
C14 C13 C12 118.2(3) . . ?
C14 C13 C17 120.8(4) . . ?
C13 C14 H14 118.7 . . ?
C13 C14 C15 122.5(4) . . ?
C15 C14 H14 118.7 . . ?
C10 C15 C18 121.5(3) . . ?
C14 C15 C10 117.8(3) . . ?
C14 C15 C18 120.6(3) . . ?
C11 C16 H16A 109.5 . . ?
C11 C16 H16B 109.5 . . ?
C11 C16 H16C 109.5 . . ?
H16A C16 H16B 109.5 . . ?
H16A C16 H16C 109.5 . . ?
H16B C16 H16C 109.5 . . ?
C13 C17 H17A 109.5 . . ?
C13 C17 H17B 109.5 . . ?
C13 C17 H17C 109.5 . . ?
H17A C17 H17B 109.5 . . ?
H17A C17 H17C 109.5 . . ?
H17B C17 H17C 109.5 . . ?
C15 C18 H18A 109.5 . . ?
C15 C18 H18B 109.5 . . ?
C15 C18 H18C 109.5 . . ?
H18A C18 H18B 109.5 . . ?
H18A C18 H18C 109.5 . . ?
H18B C18 H18C 109.5 . . ?
C20 C19 N2 120.0(3) . . ?
C20 C19 C24 122.5(3) . . ?
C24 C19 N2 117.5(3) . . ?
C19 C20 C21 117.7(3) . . ?
C19 C20 C25 121.4(3) . . ?
C21 C20 C25 120.8(3) . . ?
C20 C21 H21 119.1 . . ?
C20 C21 C22 121.8(3) . . ?
C22 C21 H21 119.1 . . ?
C21 C22 C23 118.3(3) . . ?
C21 C22 C26 120.3(4) . . ?
C23 C22 C26 121.3(4) . . ?
C22 C23 H23 119.0 . . ?
C24 C23 C22 122.0(4) . . ?
C24 C23 H23 119.0 . . ?
C19 C24 C27 122.1(3) . . ?
C23 C24 C19 117.4(3) . . ?
C23 C24 C27 120.5(3) . . ?
C20 C25 H25A 109.5 . . ?
C20 C25 H25B 109.5 . . ?
C20 C25 H25C 109.5 . . ?
H25A C25 H25B 109.5 . . ?
H25A C25 H25C 109.5 . . ?
H25B C25 H25C 109.5 . . ?
C22 C26 H26A 109.5 . . ?
C22 C26 H26B 109.5 . . ?
C22 C26 H26C 109.5 . . ?
H26A C26 H26B 109.5 . . ?
H26A C26 H26C 109.5 . . ?
H26B C26 H26C 109.5 . . ?
C24 C27 H27A 109.5 . . ?
C24 C27 H27B 109.5 . . ?
C24 C27 H27C 109.5 . . ?
H27A C27 H27B 109.5 . . ?
H27A C27 H27C 109.5 . . ?
H27B C27 H27C 109.5 . . ?
N3 C28 Ni1 125.9(3) . . ?
N3 C28 N4 102.7(3) . . ?
N4 C28 Ni1 131.4(3) . . ?
N4 C29 H29 126.4 . . ?
C30 C29 N4 107.2(3) . . ?
C30 C29 H29 126.4 . . ?
N3 C30 H30 126.8 . . ?
C29 C30 N3 106.3(3) . . ?
C29 C30 H30 126.8 . . ?
C32 C31 N3 118.1(3) . . ?
C32 C31 C36 122.4(3) . . ?
C36 C31 N3 119.5(3) . . ?
C31 C32 C33 117.8(4) . . ?
C31 C32 C37 122.3(4) . . ?
C33 C32 C37 119.9(4) . . ?
C32 C33 H33 119.2 . . ?
C34 C33 C32 121.6(4) . . ?
C34 C33 H33 119.2 . . ?
C33 C34 C38 120.3(4) . . ?
C35 C34 C33 118.4(4) . . ?
C35 C34 C38 121.3(4) . . ?
C34 C35 H35 118.7 . . ?
C34 C35 C36 122.6(4) . . ?
C36 C35 H35 118.7 . . ?
C31 C36 C39 122.3(3) . . ?
C35 C36 C31 117.1(4) . . ?
C35 C36 C39 120.6(4) . . ?
C32 C37 H37A 109.5 . . ?
C32 C37 H37B 109.5 . . ?
C32 C37 H37C 109.5 . . ?
H37A C37 H37B 109.5 . . ?
H37A C37 H37C 109.5 . . ?
H37B C37 H37C 109.5 . . ?
C34 C38 H38A 109.5 . . ?
C34 C38 H38B 109.5 . . ?
C34 C38 H38C 109.5 . . ?
H38A C38 H38B 109.5 . . ?
H38A C38 H38C 109.5 . . ?
H38B C38 H38C 109.5 . . ?
C36 C39 H39A 109.5 . . ?
C36 C39 H39B 109.5 . . ?
C36 C39 H39C 109.5 . . ?
H39A C39 H39B 109.5 . . ?
H39A C39 H39C 109.5 . . ?
H39B C39 H39C 109.5 . . ?
C41 C40 N4 119.8(3) . . ?
C45 C40 N4 117.6(3) . . ?
C45 C40 C41 122.3(3) . . ?
C40 C41 C46 121.8(3) . . ?
C42 C41 C40 117.7(3) . . ?
C42 C41 C46 120.5(3) . . ?
C41 C42 H42 119.1 . . ?
C41 C42 C43 121.8(3) . . ?
C43 C42 H42 119.1 . . ?
C42 C43 C47 120.5(3) . . ?
C44 C43 C42 118.5(3) . . ?
C44 C43 C47 121.1(3) . . ?
C43 C44 H44 119.0 . . ?
C43 C44 C45 122.0(4) . . ?
C45 C44 H44 119.0 . . ?
C40 C45 C48 122.0(3) . . ?
C44 C45 C40 117.6(3) . . ?
C44 C45 C48 120.3(3) . . ?
C41 C46 H46A 109.5 . . ?
C41 C46 H46B 109.5 . . ?
C41 C46 H46C 109.5 . . ?
H46A C46 H46B 109.5 . . ?
H46A C46 H46C 109.5 . . ?
H46B C46 H46C 109.5 . . ?
C43 C47 H47A 109.5 . . ?
C43 C47 H47B 109.5 . . ?
C43 C47 H47C 109.5 . . ?
H47A C47 H47B 109.5 . . ?
H47A C47 H47C 109.5 . . ?
H47B C47 H47C 109.5 . . ?
C45 C48 H48A 109.5 . . ?
C45 C48 H48B 109.5 . . ?
C45 C48 H48C 109.5 . . ?
H48A C48 H48B 109.5 . . ?
H48A C48 H48C 109.5 . . ?
H48B C48 H48C 109.5 . . ?
O1 B1 Ni1 127.6(3) . . ?
O1 B1 O2 107.2(3) . . ?
O2 B1 Ni1 125.2(3) . . ?
C52A C51A D51A 120.0 . . ?
C52A C51A C50A 120.0 . . ?
C50A C51A D51A 120.0 . . ?
C51A C52A D52A 120.0 . . ?
C53A C52A C51A 120.0 . . ?
C53A C52A D52A 120.0 . . ?
C52A C53A D53A 120.0 . . ?
C52A C53A C54A 120.0 . . ?
C54A C53A D53A 120.0 . . ?
C53A C54A D54A 120.0 . . ?
C49A C54A C53A 120.0 . . ?
C49A C54A D54A 120.0 . . ?
C54A C49A D49A 120.0 . . ?
C54A C49A C50A 120.0 . . ?
C50A C49A D49A 120.0 . . ?
C51A C50A D50A 120.0 . . ?
C49A C50A C51A 120.0 . . ?
C49A C50A D50A 120.0 . . ?
C54B C53B D53B 120.0 . . ?
C54B C53B C52B 120.0 . . ?
C52B C53B D53B 120.0 . . ?
C53B C54B D54B 120.0 . . ?
C53B C54B C49B 120.0 . . ?
C49B C54B D54B 120.0 . . ?
C54B C49B D49B 120.0 . . ?
C50B C49B C54B 120.0 . . ?
C50B C49B D49B 120.0 . . ?
C49B C50B D50B 120.0 . . ?
C51B C50B C49B 120.0 . . ?
C51B C50B D50B 120.0 . . ?
C50B C51B D51B 120.0 . . ?
C52B C51B C50B 120.0 . . ?
C52B C51B D51B 120.0 . . ?
C53B C52B D52B 120.0 . . ?
C51B C52B C53B 120.0 . . ?
C51B C52B D52B 120.0 . . ?

loop_
_geom_bond_atom_site_label_1
_geom_bond_atom_site_label_2
_geom_bond_distance
_geom_bond_site_symmetry_2
_geom_bond_publ_flag
Ni1 Cl1 2.2763(11) . ?
Ni1 C7 1.899(3) . ?
Ni1 C28 1.911(4) . ?
Ni1 B1 1.908(4) . ?
O1 C2 1.379(4) . ?
O1 B1 1.416(5) . ?
O2 C1 1.374(4) . ?
O2 B1 1.427(5) . ?
N1 C7 1.373(4) . ?
N1 C8 1.399(4) . ?
N1 C10 1.442(4) . ?
N2 C7 1.376(4) . ?
N2 C9 1.381(4) . ?
N2 C19 1.443(4) . ?
N3 C28 1.368(4) . ?
N3 C30 1.391(5) . ?
N3 C31 1.444(5) . ?
N4 C28 1.378(4) . ?
N4 C29 1.387(4) . ?
N4 C40 1.450(4) . ?
C1 C2 1.380(5) . ?
C1 C6 1.376(5) . ?
C2 C3 1.375(6) . ?
C3 H3 0.9500 . ?
C3 C4 1.400(6) . ?
C4 H4 0.9500 . ?
C4 C5 1.387(7) . ?
C5 H5 0.9500 . ?
C5 C6 1.386(6) . ?
C6 H6 0.9500 . ?
C8 H8 0.9500 . ?
C8 C9 1.343(5) . ?
C9 H9 0.9500 . ?
C10 C11 1.400(5) . ?
C10 C15 1.401(5) . ?
C11 C12 1.398(5) . ?
C11 C16 1.508(5) . ?
C12 H12 0.9500 . ?
C12 C13 1.390(5) . ?
C13 C14 1.384(5) . ?
C13 C17 1.509(5) . ?
C14 H14 0.9500 . ?
C14 C15 1.389(5) . ?
C15 C18 1.509(5) . ?
C16 H16A 0.9800 . ?
C16 H16B 0.9800 . ?
C16 H16C 0.9800 . ?
C17 H17A 0.9800 . ?
C17 H17B 0.9800 . ?
C17 H17C 0.9800 . ?
C18 H18A 0.9800 . ?
C18 H18B 0.9800 . ?
C18 H18C 0.9800 . ?
C19 C20 1.391(5) . ?
C19 C24 1.404(5) . ?
C20 C21 1.393(5) . ?
C20 C25 1.502(5) . ?
C21 H21 0.9500 . ?
C21 C22 1.395(5) . ?
C22 C23 1.397(5) . ?
C22 C26 1.500(5) . ?
C23 H23 0.9500 . ?
C23 C24 1.391(5) . ?
C24 C27 1.513(5) . ?
C25 H25A 0.9800 . ?
C25 H25B 0.9800 . ?
C25 H25C 0.9800 . ?
C26 H26A 0.9800 . ?
C26 H26B 0.9800 . ?
C26 H26C 0.9800 . ?
C27 H27A 0.9800 . ?
C27 H27B 0.9800 . ?
C27 H27C 0.9800 . ?
C29 H29 0.9500 . ?
C29 C30 1.342(6) . ?
C30 H30 0.9500 . ?
C31 C32 1.397(5) . ?
C31 C36 1.401(5) . ?
C32 C33 1.399(6) . ?
C32 C37 1.510(6) . ?
C33 H33 0.9500 . ?
C33 C34 1.394(6) . ?
C34 C35 1.384(6) . ?
C34 C38 1.517(6) . ?
C35 H35 0.9500 . ?
C35 C36 1.397(5) . ?
C36 C39 1.503(5) . ?
C37 H37A 0.9800 . ?
C37 H37B 0.9800 . ?
C37 H37C 0.9800 . ?
C38 H38A 0.9800 . ?
C38 H38B 0.9800 . ?
C38 H38C 0.9800 . ?
C39 H39A 0.9800 . ?
C39 H39B 0.9800 . ?
C39 H39C 0.9800 . ?
C40 C41 1.397(5) . ?
C40 C45 1.397(5) . ?
C41 C42 1.392(5) . ?
C41 C46 1.509(5) . ?
C42 H42 0.9500 . ?
C42 C43 1.399(5) . ?
C43 C44 1.385(5) . ?
C43 C47 1.517(5) . ?
C44 H44 0.9500 . ?
C44 C45 1.396(5) . ?
C45 C48 1.504(5) . ?
C46 H46A 0.9800 . ?
C46 H46B 0.9800 . ?
C46 H46C 0.9800 . ?
C47 H47A 0.9800 . ?
C47 H47B 0.9800 . ?
C47 H47C 0.9800 . ?
C48 H48A 0.9800 . ?
C48 H48B 0.9800 . ?
C48 H48C 0.9800 . ?
C51A D51A 0.9500 . ?
C51A C52A 1.3900 . ?
C51A C50A 1.3900 . ?
C52A D52A 0.9500 . ?
C52A C53A 1.3900 . ?
C53A D53A 0.9500 . ?
C53A C54A 1.3900 . ?
C54A D54A 0.9500 . ?
C54A C49A 1.3900 . ?
C49A D49A 0.9500 . ?
C49A C50A 1.3900 . ?
C50A D50A 0.9500 . ?
C53B D53B 0.9500 . ?
C53B C54B 1.3900 . ?
C53B C52B 1.3900 . ?
C54B D54B 0.9500 . ?
C54B C49B 1.3900 . ?
C49B D49B 0.9500 . ?
C49B C50B 1.3900 . ?
C50B D50B 0.9500 . ?
C50B C51B 1.3900 . ?
C51B D51B 0.9500 . ?
C51B C52B 1.3900 . ?
C52B D52B 0.9500 . ?

loop_
_geom_torsion_atom_site_label_1
_geom_torsion_atom_site_label_2
_geom_torsion_atom_site_label_3
_geom_torsion_atom_site_label_4
_geom_torsion
_geom_torsion_site_symmetry_1
_geom_torsion_site_symmetry_2
_geom_torsion_site_symmetry_3
_geom_torsion_site_symmetry_4
_geom_torsion_publ_flag
Cl1 Ni1 C7 N1 -56.8(3) . . . . ?
Cl1 Ni1 C7 N2 113.2(3) . . . . ?
O1 C2 C3 C4 -179.2(4) . . . . ?
O2 C1 C2 O1 1.1(4) . . . . ?
O2 C1 C2 C3 -177.2(4) . . . . ?
O2 C1 C6 C5 177.8(4) . . . . ?
N1 C8 C9 N2 0.5(4) . . . . ?
N1 C10 C11 C12 174.3(3) . . . . ?
N1 C10 C11 C16 -3.0(5) . . . . ?
N1 C10 C15 C14 -173.9(3) . . . . ?
N1 C10 C15 C18 3.4(5) . . . . ?
N2 C19 C20 C21 175.0(3) . . . . ?
N2 C19 C20 C25 -4.4(5) . . . . ?
N2 C19 C24 C23 -175.6(3) . . . . ?
N2 C19 C24 C27 2.5(5) . . . . ?
N3 C31 C32 C33 -178.9(3) . . . . ?
N3 C31 C32 C37 1.2(5) . . . . ?
N3 C31 C36 C35 -179.4(3) . . . . ?
N3 C31 C36 C39 -0.4(5) . . . . ?
N4 C29 C30 N3 1.0(4) . . . . ?
N4 C40 C41 C42 -178.0(3) . . . . ?
N4 C40 C41 C46 0.0(5) . . . . ?
N4 C40 C45 C44 178.0(3) . . . . ?
N4 C40 C45 C48 0.0(5) . . . . ?
C1 O2 B1 Ni1 179.3(3) . . . . ?
C1 O2 B1 O1 0.2(4) . . . . ?
C1 C2 C3 C4 -1.3(7) . . . . ?
C2 O1 B1 Ni1 -178.6(3) . . . . ?
C2 O1 B1 O2 0.4(4) . . . . ?
C2 C1 C6 C5 -0.4(6) . . . . ?
C2 C3 C4 C5 0.4(8) . . . . ?
C3 C4 C5 C6 0.5(8) . . . . ?
C4 C5 C6 C1 -0.5(7) . . . . ?
C6 C1 C2 O1 179.6(3) . . . . ?
C6 C1 C2 C3 1.4(6) . . . . ?
C7 N1 C8 C9 0.2(4) . . . . ?
C7 N1 C10 C11 113.5(4) . . . . ?
C7 N1 C10 C15 -74.0(5) . . . . ?
C7 N2 C9 C8 -1.0(4) . . . . ?
C7 N2 C19 C20 -76.8(4) . . . . ?
C7 N2 C19 C24 102.7(4) . . . . ?
C8 N1 C7 Ni1 171.0(3) . . . . ?
C8 N1 C7 N2 -0.8(4) . . . . ?
C8 N1 C10 C11 -73.9(4) . . . . ?
C8 N1 C10 C15 98.6(4) . . . . ?
C9 N2 C7 Ni1 -171.0(3) . . . . ?
C9 N2 C7 N1 1.1(4) . . . . ?
C9 N2 C19 C20 111.4(4) . . . . ?
C9 N2 C19 C24 -69.1(4) . . . . ?
C10 N1 C7 Ni1 -15.8(5) . . . . ?
C10 N1 C7 N2 172.3(3) . . . . ?
C10 N1 C8 C9 -173.5(3) . . . . ?
C10 C11 C12 C13 -1.6(6) . . . . ?
C11 C10 C15 C14 -1.6(5) . . . . ?
C11 C10 C15 C18 175.6(3) . . . . ?
C11 C12 C13 C14 0.7(6) . . . . ?
C11 C12 C13 C17 -177.6(4) . . . . ?
C12 C13 C14 C15 -0.1(6) . . . . ?
C13 C14 C15 C10 0.6(5) . . . . ?
C13 C14 C15 C18 -176.7(4) . . . . ?
C15 C10 C11 C12 2.1(5) . . . . ?
C15 C10 C11 C16 -175.2(3) . . . . ?
C16 C11 C12 C13 175.7(3) . . . . ?
C17 C13 C14 C15 178.1(4) . . . . ?
C19 N2 C7 Ni1 16.4(5) . . . . ?
C19 N2 C7 N1 -171.5(3) . . . . ?
C19 N2 C9 C8 171.6(3) . . . . ?
C19 C20 C21 C22 1.3(5) . . . . ?
C20 C19 C24 C23 3.9(5) . . . . ?
C20 C19 C24 C27 -178.0(3) . . . . ?
C20 C21 C22 C23 2.3(5) . . . . ?
C20 C21 C22 C26 -177.0(3) . . . . ?
C21 C22 C23 C24 -3.0(5) . . . . ?
C22 C23 C24 C19 0.0(5) . . . . ?
C22 C23 C24 C27 -178.2(3) . . . . ?
C24 C19 C20 C21 -4.5(5) . . . . ?
C24 C19 C20 C25 176.1(3) . . . . ?
C25 C20 C21 C22 -179.3(3) . . . . ?
C26 C22 C23 C24 176.3(4) . . . . ?
C28 N3 C30 C29 -0.2(4) . . . . ?
C28 N3 C31 C32 110.0(4) . . . . ?
C28 N3 C31 C36 -72.1(5) . . . . ?
C28 N4 C29 C30 -1.6(4) . . . . ?
C28 N4 C40 C41 -93.8(4) . . . . ?
C28 N4 C40 C45 91.9(4) . . . . ?
C29 N4 C28 Ni1 -178.4(3) . . . . ?
C29 N4 C28 N3 1.4(4) . . . . ?
C29 N4 C40 C41 93.8(4) . . . . ?
C29 N4 C40 C45 -80.5(4) . . . . ?
C30 N3 C28 Ni1 179.1(3) . . . . ?
C30 N3 C28 N4 -0.7(4) . . . . ?
C30 N3 C31 C32 -66.6(5) . . . . ?
C30 N3 C31 C36 111.4(4) . . . . ?
C31 N3 C28 Ni1 2.2(5) . . . . ?
C31 N3 C28 N4 -177.6(3) . . . . ?
C31 N3 C30 C29 176.8(3) . . . . ?
C31 C32 C33 C34 -2.5(6) . . . . ?
C32 C31 C36 C35 -1.6(5) . . . . ?
C32 C31 C36 C39 177.5(3) . . . . ?
C32 C33 C34 C35 0.2(6) . . . . ?
C32 C33 C34 C38 -179.6(4) . . . . ?
C33 C34 C35 C36 1.6(6) . . . . ?
C34 C35 C36 C31 -0.9(5) . . . . ?
C34 C35 C36 C39 -180.0(3) . . . . ?
C36 C31 C32 C33 3.2(5) . . . . ?
C36 C31 C32 C37 -176.7(3) . . . . ?
C37 C32 C33 C34 177.5(4) . . . . ?
C38 C34 C35 C36 -178.7(4) . . . . ?
C40 N4 C28 Ni1 8.6(5) . . . . ?
C40 N4 C28 N3 -171.6(3) . . . . ?
C40 N4 C29 C30 171.9(3) . . . . ?
C40 C41 C42 C43 1.1(5) . . . . ?
C41 C40 C45 C44 3.9(5) . . . . ?
C41 C40 C45 C48 -174.1(3) . . . . ?
C41 C42 C43 C44 1.7(5) . . . . ?
C41 C42 C43 C47 -180.0(3) . . . . ?
C42 C43 C44 C45 -1.8(6) . . . . ?
C43 C44 C45 C40 -0.9(5) . . . . ?
C43 C44 C45 C48 177.1(4) . . . . ?
C45 C40 C41 C42 -4.0(5) . . . . ?
C45 C40 C41 C46 174.0(3) . . . . ?
C46 C41 C42 C43 -176.9(3) . . . . ?
C47 C43 C44 C45 179.9(4) . . . . ?
B1 Ni1 C7 N1 127.8(3) . . . . ?
B1 Ni1 C7 N2 -62.2(3) . . . . ?
B1 O1 C2 C1 -0.9(4) . . . . ?
B1 O1 C2 C3 177.2(4) . . . . ?
B1 O2 C1 C2 -0.8(4) . . . . ?
B1 O2 C1 C6 -179.2(4) . . . . ?
C51A C52A C53A C54A 0.0 . . . . ?
C52A C51A C50A C49A 0.0 . . . . ?
C52A C53A C54A C49A 0.0 . . . . ?
C53A C54A C49A C50A 0.0 . . . . ?
C54A C49A C50A C51A 0.0 . . . . ?
C50A C51A C52A C53A 0.0 . . . . ?
C53B C54B C49B C50B 0.0 . . . . ?
C54B C53B C52B C51B 0.0 . . . . ?
C54B C49B C50B C51B 0.0 . . . . ?
C49B C50B C51B C52B 0.0 . . . . ?
C50B C51B C52B C53B 0.0 . . . . ?
C52B C53B C54B C49B 0.0 . . . . ?
